data_1524703
loop_
_publ_author_name
'Klepp, K.'
'Parthe, E.'

_publ_section_title
;
 Phase relationship of ternary rare earth-transition metal alloys with Cr
 B and Fe B structures of stacking variants
;
_journal_name_full 'Journal of the Less-Common Metals'
_journal_page_first 181
_journal_page_last 194
_journal_volume 85
_journal_year 1982
_chemical_formula_sum 'Er0.3 Gd0.7 Ni'
_chemical_name_systematic '(Er0.3 Gd0.7) Ni'
_space_group_IT_number 11
_symmetry_space_group_name_Hall '-P 2yb'
_symmetry_space_group_name_H-M 'P 1 21/m 1'
_cell_angle_alpha 90
_cell_angle_beta 102.3
_cell_angle_gamma 90
_cell_formula_units_Z 10
_cell_length_a 18.05
_cell_length_b 4.205
_cell_length_c 5.474
_cell_volume 405.941
_citation_journal_id_ASTM JCOMAH
_cod_data_source_file Klepp_JCOMAH_1982_1730.cif
_cod_data_source_block Er0.3Gd0.7Ni1
_cod_original_cell_volume 405.9409
_cod_original_formula_sum 'Er0.3 Gd0.7 Ni1'
_cod_database_code 1524703

loop_
_symmetry_equiv_pos_as_xyz
x,y,z
-x,y+1/2,-z
-x,-y,-z
x,-y-1/2,z

loop_
_atom_site_label
_atom_site_type_symbol
_atom_site_fract_x
_atom_site_fract_y
_atom_site_fract_z
_atom_site_occupancy
_atom_site_U_iso_or_equiv
Gd4 Gd 0.6719 0.25 0.6394 0.7 0.0
Ni5 Ni 0.814 0.25 0.996 1 0.0
Ni2 Ni 0.2146 0.25 0.279 1 0.0
Er1 Er 0.0718 0.25 0.9181 0.3 0.0
Er3 Er 0.4721 0.25 0.7326 0.3 0.0
Gd3 Gd 0.4721 0.25 0.7326 0.7 0.0
Ni1 Ni 0.015 0.25 0.384 1 0.0
Er5 Er 0.872 0.25 0.5434 0.3 0.0
Gd2 Gd 0.2721 0.25 0.8264 0.7 0.0
Er2 Er 0.2721 0.25 0.8264 0.3 0.0
Gd1 Gd 0.0718 0.25 0.9181 0.7 0.0
Ni4 Ni 0.6143 0.25 0.091 1 0.0
Gd5 Gd 0.872 0.25 0.5434 0.7 0.0
Ni3 Ni 0.4144 0.25 0.184 1 0.0
Er4 Er 0.6719 0.25 0.6394 0.3 0.0
